data_4075958
loop_
_publ_author_name
'Ayed, Tahra'
'Barthelat, Jean-Claude'
'Tangour, Bahoueddine'
'Prad\`ere, Caroline'
'Donnadieu, Bruno'
'Grellier, Mary'
'Sabo-Etienne, Sylviane'

_publ_section_title
;
 Structure and Bonding in a Disilazane Ruthenium Complex. Catalytic
 Selective Deuteration of Disilazane
;
_journal_issue 16
_journal_name_full Organometallics
_journal_page_first 3824
_journal_paper_doi 10.1021/om050361t
_journal_volume 24
_journal_year 2005
_chemical_formula_moiety 'C40 H83 N P2 Ru Si2'
_chemical_formula_sum 'C40 H83 N P2 Ru Si2'
_chemical_formula_weight 797.26
_chemical_name_systematic
;

 ?

;
_space_group_IT_number 20
_symmetry_cell_setting orthorhombic
_symmetry_space_group_name_Hall 'C 2c 2'
_symmetry_space_group_name_H-M 'C 2 2 21'
_atom_sites_solution_hydrogens geom
_atom_sites_solution_primary direct
_atom_sites_solution_secondary difmap
_audit_creation_method SHELXL-97
_cell_angle_alpha 90.00
_cell_angle_beta 90.00
_cell_angle_gamma 90.00
_cell_formula_units_Z 8
_cell_length_a 17.443(3)
_cell_length_b 20.752(4)
_cell_length_c 23.465(5)
_cell_measurement_reflns_used 8000
_cell_measurement_temperature 180(2)
_cell_measurement_theta_max 24.0
_cell_measurement_theta_min 1.5
_cell_volume 8494(3)
_computing_cell_refinement 'Stoe IPDS software (Stoe, 1996)'
_computing_data_collection 'Stoe IPDS software (Stoe, 1996)'
_computing_data_reduction 'XRED (Stoe, 1.08, 1996)'
_computing_molecular_graphics 'ORTEP3 for Windows (Farrugia, 1997)'
_computing_publication_material 'SHELXL-97 (Sheldrick, 1997)'
_computing_structure_refinement 'SHELXL-97 (Sheldrick, 1997)'
_computing_structure_solution 'SIR92 (Giacovazzo et al, 1992)'
_diffrn_ambient_temperature 180(2)
_diffrn_measured_fraction_theta_full 0.993
_diffrn_measured_fraction_theta_max 0.993
_diffrn_measurement_device 'Stoe IPDS'
_diffrn_measurement_method \f
_diffrn_radiation_monochromator graphite
_diffrn_radiation_source 'fine-focus sealed tube'
_diffrn_radiation_type MoK\a
_diffrn_radiation_wavelength 0.71073
_diffrn_reflns_av_R_equivalents 0.0976
_diffrn_reflns_av_sigmaI/netI 0.0941
_diffrn_reflns_limit_h_max 20
_diffrn_reflns_limit_h_min -19
_diffrn_reflns_limit_k_max 23
_diffrn_reflns_limit_k_min -23
_diffrn_reflns_limit_l_max 26
_diffrn_reflns_limit_l_min -26
_diffrn_reflns_number 27641
_diffrn_reflns_theta_full 24.17
_diffrn_reflns_theta_max 24.17
_diffrn_reflns_theta_min 2.15
_diffrn_standards_decay_% 0.1
_diffrn_standards_number 200
_exptl_absorpt_coefficient_mu 0.529
_exptl_absorpt_correction_T_max 0.9249
_exptl_absorpt_correction_T_min 0.8366
_exptl_absorpt_correction_type refdelf
_exptl_absorpt_process_details difabs
_exptl_crystal_colour colorless
_exptl_crystal_density_diffrn 1.247
_exptl_crystal_density_method 'not measured'
_exptl_crystal_description 'prism frag'
_exptl_crystal_F_000 3456
_exptl_crystal_size_max 0.35
_exptl_crystal_size_mid 0.22
_exptl_crystal_size_min 0.15
_refine_diff_density_max 0.276
_refine_diff_density_min -0.288
_refine_diff_density_rms 0.066
_refine_ls_abs_structure_details 'Flack H D (1983), Acta Cryst. A39, 876-881'
_refine_ls_abs_structure_Flack 0.68(4)
_refine_ls_extinction_method none
_refine_ls_goodness_of_fit_ref 0.863
_refine_ls_hydrogen_treatment mixed
_refine_ls_matrix_type full
_refine_ls_number_parameters 440
_refine_ls_number_reflns 6749
_refine_ls_number_restraints 0
_refine_ls_restrained_S_all 0.863
_refine_ls_R_factor_all 0.0673
_refine_ls_R_factor_gt 0.0387
_refine_ls_shift/su_max 0.027
_refine_ls_shift/su_mean 0.001
_refine_ls_structure_factor_coef Fsqd
_refine_ls_weighting_details 'calc w=1/[\s^2^(Fo^2^)+(0.0129P)^2^+0.0000P] where P=(Fo^2^+2Fc^2^)/3'
_refine_ls_weighting_scheme calc
_refine_ls_wR_factor_gt 0.0575
_refine_ls_wR_factor_ref 0.0632
_reflns_number_gt 4768
_reflns_number_total 6749
_reflns_threshold_expression >2\s(I)
_cod_data_source_file om050361tsi20050509_042025.cif
_cod_data_source_block 3
_cod_database_code 4075958

loop_
_symmetry_equiv_pos_as_xyz
'x, y, z'
'-x, -y, z+1/2'
'-x, y, -z+1/2'
'x, -y, -z'
'x+1/2, y+1/2, z'
'-x+1/2, -y+1/2, z+1/2'
'-x+1/2, y+1/2, -z+1/2'
'x+1/2, -y+1/2, -z'

loop_
_atom_site_label
_atom_site_type_symbol
_atom_site_fract_x
_atom_site_fract_y
_atom_site_fract_z
_atom_site_U_iso_or_equiv
_atom_site_adp_type
_atom_site_occupancy
_atom_site_symmetry_multiplicity
_atom_site_calc_flag
_atom_site_refinement_flags
Ru1 Ru 0.74721(4) 0.253563(17) 0.310617(13) 0.01781(8) Uani 1 1 d .
P2 P 0.74671(11) 0.13689(4) 0.30017(4) 0.0170(2) Uani 1 1 d .
P1 P 0.74075(10) 0.26838(5) 0.41375(5) 0.0173(3) Uani 1 1 d .
N1 N 0.7485(5) 0.35729(17) 0.21770(17) 0.0338(10) Uani 1 1 d .
Si2 Si 0.66889(11) 0.32403(10) 0.25153(10) 0.0243(5) Uani 1 1 d .
Si1 Si 0.82513(11) 0.31581(10) 0.24713(10) 0.0264(5) Uani 1 1 d .
C11 C 0.6019(4) 0.2918(3) 0.1949(3) 0.0378(18) Uani 1 1 d .
H11A H 0.6308 0.2648 0.1682 0.057 Uiso 1 1 calc R
H11B H 0.5787 0.3279 0.1743 0.057 Uiso 1 1 calc R
H11C H 0.5616 0.2660 0.2130 0.057 Uiso 1 1 calc R
C12 C 0.6101(4) 0.3885(4) 0.2858(4) 0.0357(19) Uani 1 1 d .
H12A H 0.6382 0.4066 0.3181 0.054 Uiso 1 1 calc R
H12B H 0.5616 0.3700 0.2992 0.054 Uiso 1 1 calc R
H12C H 0.5995 0.4225 0.2579 0.054 Uiso 1 1 calc R
C21 C 0.8815(4) 0.2729(3) 0.1896(4) 0.0433(19) Uani 1 1 d .
H21A H 0.8476 0.2434 0.1689 0.065 Uiso 1 1 calc R
H21B H 0.9234 0.2484 0.2070 0.065 Uiso 1 1 calc R
H21C H 0.9027 0.3047 0.1630 0.065 Uiso 1 1 calc R
C22 C 0.8978(4) 0.3735(4) 0.2778(4) 0.040(2) Uani 1 1 d .
H22A H 0.8725 0.4025 0.3048 0.060 Uiso 1 1 calc R
H22B H 0.9208 0.3988 0.2469 0.060 Uiso 1 1 calc R
H22C H 0.9380 0.3491 0.2975 0.060 Uiso 1 1 calc R
C111 C 0.6620(3) 0.0917(3) 0.3300(3) 0.0192(16) Uani 1 1 d .
H111 H 0.6717 0.0892 0.3720 0.023 Uiso 1 1 calc R
C112 C 0.5870(3) 0.1312(3) 0.3241(3) 0.0231(15) Uani 1 1 d .
H11D H 0.5962 0.1758 0.3373 0.028 Uiso 1 1 calc R
H11E H 0.5721 0.1330 0.2834 0.028 Uiso 1 1 calc R
C113 C 0.5221(3) 0.1023(3) 0.3580(4) 0.0281(17) Uani 1 1 d .
H11F H 0.4745 0.1269 0.3505 0.034 Uiso 1 1 calc R
H11G H 0.5338 0.1060 0.3992 0.034 Uiso 1 1 calc R
C114 C 0.5087(4) 0.0315(3) 0.3433(3) 0.0336(17) Uani 1 1 d .
H11H H 0.4698 0.0131 0.3694 0.040 Uiso 1 1 calc R
H11I H 0.4888 0.0280 0.3039 0.040 Uiso 1 1 calc R
C115 C 0.5828(3) -0.0065(2) 0.3485(2) 0.0286(13) Uani 1 1 d .
H11J H 0.5736 -0.0516 0.3365 0.034 Uiso 1 1 calc R
H11K H 0.5993 -0.0070 0.3888 0.034 Uiso 1 1 calc R
C116 C 0.6465(3) 0.0225(2) 0.3117(3) 0.0234(10) Uani 1 1 d .
H11L H 0.6939 -0.0034 0.3159 0.028 Uiso 1 1 calc R
H11M H 0.6311 0.0216 0.2711 0.028 Uiso 1 1 calc R
C121 C 0.8326(3) 0.1019(3) 0.3371(3) 0.0182(15) Uani 1 1 d .
H121 H 0.8366 0.1268 0.3734 0.022 Uiso 1 1 calc R
C122 C 0.9079(3) 0.1163(3) 0.3056(3) 0.0276(16) Uani 1 1 d .
H12D H 0.9102 0.0909 0.2700 0.033 Uiso 1 1 calc R
H12E H 0.9099 0.1626 0.2954 0.033 Uiso 1 1 calc R
C123 C 0.9763(4) 0.0993(4) 0.3436(3) 0.0314(18) Uani 1 1 d .
H12F H 1.0244 0.1077 0.3224 0.038 Uiso 1 1 calc R
H12G H 0.9759 0.1274 0.3777 0.038 Uiso 1 1 calc R
C124 C 0.9749(3) 0.0294(3) 0.3625(3) 0.0356(18) Uani 1 1 d .
H12H H 0.9809 0.0009 0.3289 0.043 Uiso 1 1 calc R
H12I H 1.0182 0.0211 0.3887 0.043 Uiso 1 1 calc R
C125 C 0.9006(3) 0.0145(3) 0.3920(3) 0.0347(14) Uani 1 1 d .
H12J H 0.8983 0.0389 0.4282 0.042 Uiso 1 1 calc R
H12K H 0.8992 -0.0320 0.4015 0.042 Uiso 1 1 calc R
C126 C 0.8300(3) 0.0313(2) 0.3560(2) 0.0252(11) Uani 1 1 d .
H12L H 0.8283 0.0030 0.3221 0.030 Uiso 1 1 calc R
H12M H 0.7830 0.0236 0.3786 0.030 Uiso 1 1 calc R
C211 C 0.6588(3) 0.3196(3) 0.4367(3) 0.0197(15) Uani 1 1 d .
H211 H 0.6662 0.3611 0.4159 0.024 Uiso 1 1 calc R
C212 C 0.6573(3) 0.3388(3) 0.5001(2) 0.0283(13) Uani 1 1 d .
H21D H 0.6444 0.3007 0.5236 0.034 Uiso 1 1 calc R
H21E H 0.7087 0.3542 0.5117 0.034 Uiso 1 1 calc R
C213 C 0.5982(3) 0.3920(3) 0.5106(2) 0.0381(15) Uani 1 1 d .
H21F H 0.5971 0.4025 0.5517 0.046 Uiso 1 1 calc R
H21G H 0.6139 0.4312 0.4896 0.046 Uiso 1 1 calc R
C214 C 0.5187(3) 0.3723(3) 0.4916(3) 0.0394(15) Uani 1 1 d .
H21H H 0.4835 0.4095 0.4955 0.047 Uiso 1 1 calc R
H21I H 0.4997 0.3373 0.5165 0.047 Uiso 1 1 calc R
C215 C 0.5189(3) 0.3494(3) 0.4300(3) 0.0338(15) Uani 1 1 d .
H21J H 0.5298 0.3865 0.4047 0.041 Uiso 1 1 calc R
H21K H 0.4674 0.3329 0.4202 0.041 Uiso 1 1 calc R
C216 C 0.5782(3) 0.2966(3) 0.4189(3) 0.0221(14) Uani 1 1 d .
H21L H 0.5783 0.2853 0.3779 0.026 Uiso 1 1 calc R
H21M H 0.5644 0.2574 0.4407 0.026 Uiso 1 1 calc R
C221 C 0.7434(4) 0.19645(19) 0.46254(16) 0.0185(9) Uani 1 1 d .
H221 H 0.7764 0.1645 0.4422 0.022 Uiso 1 1 calc R
C222 C 0.7806(3) 0.2028(2) 0.5226(2) 0.0275(12) Uani 1 1 d .
H22D H 0.8318 0.2229 0.5190 0.033 Uiso 1 1 calc R
H22E H 0.7485 0.2310 0.5469 0.033 Uiso 1 1 calc R
C223 C 0.7881(3) 0.1368(3) 0.5503(3) 0.0341(14) Uani 1 1 d .
H22F H 0.8254 0.1107 0.5283 0.041 Uiso 1 1 calc R
H22G H 0.8086 0.1421 0.5894 0.041 Uiso 1 1 calc R
C224 C 0.7122(3) 0.1012(3) 0.5531(3) 0.0337(14) Uani 1 1 d .
H22H H 0.6766 0.1245 0.5786 0.040 Uiso 1 1 calc R
H22I H 0.7205 0.0576 0.5690 0.040 Uiso 1 1 calc R
C225 C 0.6768(3) 0.0955(2) 0.4941(2) 0.0303(13) Uani 1 1 d .
H22J H 0.6265 0.0738 0.4968 0.036 Uiso 1 1 calc R
H22K H 0.7105 0.0694 0.4692 0.036 Uiso 1 1 calc R
C226 C 0.6666(3) 0.1631(2) 0.4685(2) 0.0227(12) Uani 1 1 d .
H22L H 0.6419 0.1596 0.4306 0.027 Uiso 1 1 calc R
H22M H 0.6327 0.1890 0.4934 0.027 Uiso 1 1 calc R
C231 C 0.8225(3) 0.3144(3) 0.4434(3) 0.0217(15) Uani 1 1 d .
H231 H 0.8175 0.3120 0.4858 0.026 Uiso 1 1 calc R
C232 C 0.8255(3) 0.3866(2) 0.4282(2) 0.0281(12) Uani 1 1 d .
H23A H 0.8323 0.3917 0.3865 0.034 Uiso 1 1 calc R
H23B H 0.7766 0.4075 0.4390 0.034 Uiso 1 1 calc R
C233 C 0.8917(3) 0.4191(2) 0.4593(2) 0.0329(13) Uani 1 1 d .
H23C H 0.8825 0.4171 0.5009 0.039 Uiso 1 1 calc R
H23D H 0.8941 0.4651 0.4481 0.039 Uiso 1 1 calc R
C234 C 0.9685(3) 0.3866(3) 0.4454(3) 0.0424(16) Uani 1 1 d .
H23E H 0.9804 0.3929 0.4046 0.051 Uiso 1 1 calc R
H23F H 1.0097 0.4072 0.4680 0.051 Uiso 1 1 calc R
C235 C 0.9668(3) 0.3153(3) 0.4585(3) 0.0356(14) Uani 1 1 d .
H23G H 0.9624 0.3088 0.5001 0.043 Uiso 1 1 calc R
H23H H 1.0153 0.2951 0.4456 0.043 Uiso 1 1 calc R
C236 C 0.8993(3) 0.2831(3) 0.4286(3) 0.0286(16) Uani 1 1 d .
H23I H 0.8977 0.2370 0.4395 0.034 Uiso 1 1 calc R
H23J H 0.9072 0.2854 0.3869 0.034 Uiso 1 1 calc R
C311 C 0.7575(4) 0.1123(2) 0.22392(18) 0.0194(11) Uani 1 1 d .
H311 H 0.7996 0.1399 0.2084 0.023 Uiso 1 1 calc R
C312 C 0.7800(3) 0.0427(2) 0.2090(2) 0.0265(12) Uani 1 1 d .
H31A H 0.7378 0.0130 0.2195 0.032 Uiso 1 1 calc R
H31B H 0.8262 0.0301 0.2308 0.032 Uiso 1 1 calc R
C313 C 0.7963(3) 0.0378(3) 0.1444(2) 0.0315(13) Uani 1 1 d .
H31C H 0.8407 0.0654 0.1346 0.038 Uiso 1 1 calc R
H31D H 0.8097 -0.0072 0.1346 0.038 Uiso 1 1 calc R
C314 C 0.7273(3) 0.0587(2) 0.1097(2) 0.0323(15) Uani 1 1 d .
H31E H 0.6846 0.0281 0.1163 0.039 Uiso 1 1 calc R
H31F H 0.7404 0.0574 0.0687 0.039 Uiso 1 1 calc R
C315 C 0.7015(3) 0.1265(2) 0.1256(2) 0.0296(12) Uani 1 1 d .
H31G H 0.6545 0.1377 0.1041 0.035 Uiso 1 1 calc R
H31H H 0.7419 0.1579 0.1152 0.035 Uiso 1 1 calc R
C316 C 0.6855(2) 0.1304(2) 0.1895(2) 0.0249(10) Uani 1 1 d .
H31I H 0.6431 0.1008 0.1994 0.030 Uiso 1 1 calc R
H31J H 0.6694 0.1748 0.1995 0.030 Uiso 1 1 calc R
H1N H 0.750(5) 0.3798(18) 0.1882(19) 0.023(10) Uiso 1 1 d .
H1 H 0.744(5) 0.3232(18) 0.3214(18) 0.040(13) Uiso 1 1 d .
H2 H 0.826(2) 0.231(2) 0.315(2) 0.020(12) Uiso 1 1 d .
HA1 H 0.760(4) 0.241(2) 0.2448(15) 0.042(13) Uiso 1 1 d .
HA2 H 0.653(2) 0.259(2) 0.308(2) 0.019(11) Uiso 1 1 d .

loop_
_atom_site_aniso_label
_atom_site_aniso_U_11
_atom_site_aniso_U_22
_atom_site_aniso_U_33
_atom_site_aniso_U_23
_atom_site_aniso_U_13
_atom_site_aniso_U_12
Ru1 0.02061(15) 0.01703(14) 0.01579(13) 0.00177(16) 0.0001(3) -0.0013(3)
P2 0.0153(5) 0.0186(5) 0.0170(6) 0.0008(4) 0.0026(9) 0.0000(8)
P1 0.0167(8) 0.0177(6) 0.0173(5) 0.0019(4) -0.0019(6) -0.0017(6)
N1 0.037(2) 0.034(2) 0.030(2) 0.0236(18) -0.003(4) -0.004(4)
Si2 0.0260(10) 0.0242(10) 0.0228(11) 0.0060(8) -0.0050(8) 0.0008(8)
Si1 0.0264(10) 0.0294(11) 0.0234(12) 0.0059(9) 0.0033(8) -0.0044(8)
C11 0.043(4) 0.038(4) 0.033(4) -0.001(3) -0.009(3) 0.008(3)
C12 0.040(4) 0.030(4) 0.037(4) 0.005(3) -0.002(3) 0.003(3)
C21 0.045(4) 0.047(4) 0.038(4) 0.007(4) 0.020(4) -0.008(3)
C22 0.036(4) 0.047(5) 0.036(4) 0.017(4) 0.008(3) -0.005(3)
C111 0.022(3) 0.018(3) 0.018(4) 0.002(2) 0.001(2) 0.000(2)
C112 0.019(3) 0.024(3) 0.026(4) 0.002(3) -0.005(2) -0.001(2)
C113 0.017(3) 0.028(4) 0.039(4) -0.002(3) 0.005(3) -0.001(3)
C114 0.023(3) 0.042(4) 0.035(4) 0.007(3) 0.001(3) -0.007(3)
C115 0.035(3) 0.023(3) 0.028(3) -0.001(2) 0.005(3) -0.011(2)
C116 0.024(2) 0.017(2) 0.029(3) 0.000(3) 0.001(3) -0.0044(18)
C121 0.022(3) 0.015(3) 0.017(3) -0.006(2) -0.001(2) 0.003(2)
C122 0.025(3) 0.035(4) 0.023(4) 0.001(3) 0.006(3) 0.007(2)
C123 0.017(3) 0.043(4) 0.034(4) -0.001(3) 0.000(3) 0.001(3)
C124 0.022(3) 0.039(4) 0.045(5) 0.007(3) -0.007(3) 0.009(3)
C125 0.031(3) 0.036(3) 0.037(4) 0.014(3) -0.009(3) 0.006(3)
C126 0.021(3) 0.028(3) 0.026(3) 0.001(2) 0.001(2) 0.002(2)
C211 0.018(3) 0.024(3) 0.016(3) -0.005(3) -0.007(3) 0.010(2)
C212 0.029(3) 0.033(3) 0.023(3) -0.005(2) -0.003(2) 0.005(2)
C213 0.028(3) 0.055(4) 0.031(3) -0.016(3) 0.001(3) 0.013(3)
C214 0.033(4) 0.054(4) 0.031(4) -0.015(3) 0.004(3) 0.014(3)
C215 0.021(3) 0.045(4) 0.035(4) -0.010(3) -0.009(3) 0.013(3)
C216 0.019(3) 0.033(3) 0.014(3) -0.004(2) 0.000(2) -0.001(3)
C221 0.018(2) 0.0185(18) 0.019(2) 0.0053(16) 0.003(3) 0.007(3)
C222 0.031(3) 0.029(3) 0.022(3) 0.012(2) -0.001(2) -0.005(2)
C223 0.036(3) 0.042(4) 0.024(3) 0.015(3) -0.004(2) 0.007(3)
C224 0.045(3) 0.026(3) 0.030(3) 0.008(3) 0.002(3) -0.003(3)
C225 0.032(3) 0.019(3) 0.039(3) 0.000(2) 0.004(3) -0.004(2)
C226 0.023(3) 0.025(3) 0.020(3) -0.003(2) 0.001(3) -0.001(2)
C231 0.021(3) 0.019(3) 0.025(4) 0.008(3) 0.000(3) 0.006(2)
C232 0.033(3) 0.026(3) 0.026(3) 0.001(2) -0.005(2) -0.004(2)
C233 0.037(3) 0.027(3) 0.035(3) 0.005(2) -0.010(3) -0.013(2)
C234 0.027(3) 0.045(4) 0.055(5) 0.005(3) -0.012(3) -0.017(3)
C235 0.020(3) 0.044(4) 0.042(4) 0.010(3) -0.008(3) -0.005(3)
C236 0.021(3) 0.034(3) 0.030(4) 0.004(3) 0.000(3) 0.000(3)
C311 0.016(3) 0.026(2) 0.016(2) 0.0006(17) 0.001(3) 0.002(3)
C312 0.033(3) 0.024(3) 0.022(3) -0.006(2) 0.001(2) 0.007(2)
C313 0.043(3) 0.026(3) 0.026(3) -0.008(2) 0.006(3) 0.006(2)
C314 0.044(4) 0.034(3) 0.018(3) -0.003(2) 0.002(2) -0.009(2)
C315 0.040(3) 0.034(3) 0.015(3) 0.003(2) -0.003(2) 0.004(2)
C316 0.022(2) 0.030(3) 0.023(3) -0.006(3) 0.001(3) -0.004(2)

loop_
_atom_type_symbol
_atom_type_description
_atom_type_scat_dispersion_real
_atom_type_scat_dispersion_imag
_atom_type_scat_source
C C 0.0033 0.0016 'International Tables Vol C Tables 4.2.6.8 and 6.1.1.4'
H H 0.0000 0.0000 'International Tables Vol C Tables 4.2.6.8 and 6.1.1.4'
N N 0.0061 0.0033 'International Tables Vol C Tables 4.2.6.8 and 6.1.1.4'
Si Si 0.0817 0.0704 'International Tables Vol C Tables 4.2.6.8 and 6.1.1.4'
P P 0.1023 0.0942 'International Tables Vol C Tables 4.2.6.8 and 6.1.1.4'
Ru Ru -1.2594 0.8363 'International Tables Vol C Tables 4.2.6.8 and 6.1.1.4'

loop_
_geom_angle_atom_site_label_1
_geom_angle_atom_site_label_2
_geom_angle_atom_site_label_3
_geom_angle
Si1 Ru1 P2 118.43(7)
Si1 Ru1 Si2 68.91(4)
P2 Ru1 Si2 122.57(7)
Si1 Ru1 P1 125.08(7)
P2 Ru1 P1 103.00(3)
Si2 Ru1 P1 117.57(7)
Si1 Ru1 H1 66(2)
P2 Ru1 H1 175(2)
Si2 Ru1 H1 59(2)
P1 Ru1 H1 72.8(16)
Si1 Ru1 H2 71.9(19)
P2 Ru1 H2 71.7(17)
Si2 Ru1 H2 140.3(19)
P1 Ru1 H2 90.5(19)
H1 Ru1 H2 110(4)
Si1 Ru1 HA1 53.6(19)
P2 Ru1 HA1 74.5(16)
Si2 Ru1 HA1 68(2)
P1 Ru1 HA1 174(2)
H1 Ru1 HA1 110(2)
H2 Ru1 HA1 84(3)
Si1 Ru1 HA2 120.4(16)
P2 Ru1 HA2 93.4(16)
Si2 Ru1 HA2 51.6(16)
P1 Ru1 HA2 89.1(16)
H1 Ru1 HA2 84(3)
H2 Ru1 HA2 165(3)
HA1 Ru1 HA2 96(3)
C311 P2 C121 104.8(3)
C311 P2 C111 107.4(3)
C121 P2 C111 105.16(18)
C311 P2 Ru1 111.55(13)
C121 P2 Ru1 109.6(2)
C111 P2 Ru1 117.4(2)
C231 P1 C211 100.8(2)
C231 P1 C221 99.3(3)
C211 P1 C221 107.2(3)
C231 P1 Ru1 113.7(2)
C211 P1 Ru1 113.2(2)
C221 P1 Ru1 120.12(14)
Si1 N1 Si2 103.67(19)
Si1 N1 H1N 126(6)
Si2 N1 H1N 128(7)
N1 Si2 C12 110.5(3)
N1 Si2 C11 108.2(3)
C12 Si2 C11 102.5(3)
N1 Si2 Ru1 92.9(2)
C12 Si2 Ru1 119.6(3)
C11 Si2 Ru1 122.3(2)
N1 Si2 Si1 38.0(2)
C11 Si2 Si1 124.6(3)
Ru1 Si2 Si1 54.86(7)
N1 Si2 HA2 135.4(12)
C12 Si2 HA2 97.4(14)
C11 Si2 HA2 98.4(13)
Ru1 Si2 HA2 42.6(12)
Si1 Si2 HA2 97.3(12)
N1 Si1 C22 110.8(3)
N1 Si1 C21 110.5(3)
C22 Si1 C21 102.8(3)
N1 Si1 Ru1 94.5(2)
C22 Si1 Ru1 119.1(3)
C21 Si1 Ru1 119.0(2)
N1 Si1 Si2 38.3(2)
C22 Si1 Si2 128.1(3)
C21 Si1 Si2 125.0(3)
Ru1 Si1 Si2 56.23(7)
N1 Si1 HA1 86.3(17)
C22 Si1 HA1 156.8(13)
C21 Si1 HA1 84.6(15)
Ru1 Si1 HA1 41.2(11)
Si2 Si1 HA1 57.6(18)
Si2 C11 H11A 109.5
Si2 C11 H11B 109.5
H11A C11 H11B 109.5
Si2 C11 H11C 109.5
H11A C11 H11C 109.5
H11B C11 H11C 109.5
Si2 C12 H12A 109.5
Si2 C12 H12B 109.5
H12A C12 H12B 109.5
Si2 C12 H12C 109.5
H12A C12 H12C 109.5
H12B C12 H12C 109.5
Si1 C21 H21A 109.5
Si1 C21 H21B 109.5
H21A C21 H21B 109.5
Si1 C21 H21C 109.5
H21A C21 H21C 109.5
H21B C21 H21C 109.5
Si1 C22 H22A 109.5
Si1 C22 H22B 109.5
H22A C22 H22B 109.5
Si1 C22 H22C 109.5
H22A C22 H22C 109.5
H22B C22 H22C 109.5
C116 C111 C112 108.8(5)
C116 C111 P2 120.2(4)
C112 C111 P2 111.5(4)
C116 C111 H111 105.0
C112 C111 H111 105.0
P2 C111 H111 105.0
C113 C112 C111 112.1(6)
C113 C112 H11D 109.2
C111 C112 H11D 109.2
C113 C112 H11E 109.2
C111 C112 H11E 109.2
H11D C112 H11E 107.9
C112 C113 C114 112.2(6)
C112 C113 H11F 109.2
C114 C113 H11F 109.2
C112 C113 H11G 109.2
C114 C113 H11G 109.2
H11F C113 H11G 107.9
C115 C114 C113 110.5(5)
C115 C114 H11H 109.5
C113 C114 H11H 109.5
C115 C114 H11I 109.5
C113 C114 H11I 109.5
H11H C114 H11I 108.1
C114 C115 C116 111.7(4)
C114 C115 H11J 109.3
C116 C115 H11J 109.3
C114 C115 H11K 109.3
C116 C115 H11K 109.3
H11J C115 H11K 107.9
C111 C116 C115 109.9(4)
C111 C116 H11L 109.7
C115 C116 H11L 109.7
C111 C116 H11M 109.7
C115 C116 H11M 109.7
H11L C116 H11M 108.2
C126 C121 C122 110.6(5)
C126 C121 P2 118.8(4)
C122 C121 P2 112.6(5)
C126 C121 H121 104.4
C122 C121 H121 104.4
P2 C121 H121 104.4
C123 C122 C121 110.0(6)
C123 C122 H12D 109.7
C121 C122 H12D 109.7
C123 C122 H12E 109.7
C121 C122 H12E 109.7
H12D C122 H12E 108.2
C124 C123 C122 112.2(6)
C124 C123 H12F 109.2
C122 C123 H12F 109.2
C124 C123 H12G 109.2
C122 C123 H12G 109.2
H12F C123 H12G 107.9
C125 C124 C123 110.2(5)
C125 C124 H12H 109.6
C123 C124 H12H 109.6
C125 C124 H12I 109.6
C123 C124 H12I 109.6
H12H C124 H12I 108.1
C124 C125 C126 113.1(5)
C124 C125 H12J 109.0
C126 C125 H12J 109.0
C124 C125 H12K 109.0
C126 C125 H12K 109.0
H12J C125 H12K 107.8
C121 C126 C125 110.7(4)
C121 C126 H12L 109.5
C125 C126 H12L 109.5
C121 C126 H12M 109.5
C125 C126 H12M 109.5
H12L C126 H12M 108.1
C212 C211 C216 109.1(5)
C212 C211 P1 116.2(4)
C216 C211 P1 116.4(4)
C212 C211 H211 104.6
C216 C211 H211 104.6
P1 C211 H211 104.6
C213 C212 C211 110.7(4)
C213 C212 H21D 109.5
C211 C212 H21D 109.5
C213 C212 H21E 109.5
C211 C212 H21E 109.5
H21D C212 H21E 108.1
C214 C213 C212 112.1(5)
C214 C213 H21F 109.2
C212 C213 H21F 109.2
C214 C213 H21G 109.2
C212 C213 H21G 109.2
H21F C213 H21G 107.9
C213 C214 C215 111.2(4)
C213 C214 H21H 109.4
C215 C214 H21H 109.4
C213 C214 H21I 109.4
C215 C214 H21I 109.4
H21H C214 H21I 108.0
C214 C215 C216 112.8(5)
C214 C215 H21J 109.0
C216 C215 H21J 109.0
C214 C215 H21K 109.0
C216 C215 H21K 109.0
H21J C215 H21K 107.8
C215 C216 C211 110.4(5)
C215 C216 H21L 109.6
C211 C216 H21L 109.6
C215 C216 H21M 109.6
C211 C216 H21M 109.6
H21L C216 H21M 108.1
C226 C221 C222 108.9(4)
C226 C221 P1 113.4(4)
C222 C221 P1 119.6(3)
C226 C221 H221 104.5
C222 C221 H221 104.5
P1 C221 H221 104.5
C223 C222 C221 110.2(4)
C223 C222 H22D 109.6
C221 C222 H22D 109.6
C223 C222 H22E 109.6
C221 C222 H22E 109.6
H22D C222 H22E 108.1
C224 C223 C222 112.4(4)
C224 C223 H22F 109.1
C222 C223 H22F 109.1
C224 C223 H22G 109.1
C222 C223 H22G 109.1
H22F C223 H22G 107.9
C223 C224 C225 110.6(5)
C223 C224 H22H 109.5
C225 C224 H22H 109.5
C223 C224 H22I 109.5
C225 C224 H22I 109.5
H22H C224 H22I 108.1
C224 C225 C226 109.5(4)
C224 C225 H22J 109.8
C226 C225 H22J 109.8
C224 C225 H22K 109.8
C226 C225 H22K 109.8
H22J C225 H22K 108.2
C221 C226 C225 110.5(4)
C221 C226 H22L 109.5
C225 C226 H22L 109.5
C221 C226 H22M 109.5
C225 C226 H22M 109.5
H22L C226 H22M 108.1
C236 C231 C232 109.3(5)
C236 C231 P1 111.7(5)
C232 C231 P1 116.2(4)
C236 C231 H231 106.3
C232 C231 H231 106.3
P1 C231 H231 106.3
C233 C232 C231 110.2(4)
C233 C232 H23A 109.6
C231 C232 H23A 109.6
C233 C232 H23B 109.6
C231 C232 H23B 109.6
H23A C232 H23B 108.1
C232 C233 C234 111.4(5)
C232 C233 H23C 109.3
C234 C233 H23C 109.3
C232 C233 H23D 109.3
C234 C233 H23D 109.3
H23C C233 H23D 108.0
C235 C234 C233 111.8(5)
C235 C234 H23E 109.3
C233 C234 H23E 109.3
C235 C234 H23F 109.3
C233 C234 H23F 109.3
H23E C234 H23F 107.9
C234 C235 C236 110.5(5)
C234 C235 H23G 109.5
C236 C235 H23G 109.5
C234 C235 H23H 109.5
C236 C235 H23H 109.5
H23G C235 H23H 108.1
C235 C236 C231 112.7(6)
C235 C236 H23I 109.0
C231 C236 H23I 109.0
C235 C236 H23J 109.0
C231 C236 H23J 109.0
H23I C236 H23J 107.8
C312 C311 C316 108.6(4)
C312 C311 P2 120.0(3)
C316 C311 P2 110.7(4)
C312 C311 H311 105.5
C316 C311 H311 105.5
P2 C311 H311 105.5
C311 C312 C313 109.3(4)
C311 C312 H31A 109.8
C313 C312 H31A 109.8
C311 C312 H31B 109.8
C313 C312 H31B 109.8
H31A C312 H31B 108.3
C314 C313 C312 111.2(4)
C314 C313 H31C 109.4
C312 C313 H31C 109.4
C314 C313 H31D 109.4
C312 C313 H31D 109.4
H31C C313 H31D 108.0
C313 C314 C315 111.5(4)
C313 C314 H31E 109.3
C315 C314 H31E 109.3
C313 C314 H31F 109.3
C315 C314 H31F 109.3
H31E C314 H31F 108.0
C314 C315 C316 110.1(4)
C314 C315 H31G 109.6
C316 C315 H31G 109.6
C314 C315 H31H 109.6
C316 C315 H31H 109.6
H31G C315 H31H 108.2
C315 C316 C311 110.7(4)
C315 C316 H31I 109.5
C311 C316 H31I 109.5
C315 C316 H31J 109.5
C311 C316 H31J 109.5
H31I C316 H31J 108.1

loop_
_geom_bond_atom_site_label_1
_geom_bond_atom_site_label_2
_geom_bond_distance
Ru1 Si1 2.395(2)
Ru1 P2 2.4336(11)
Ru1 Si2 2.434(2)
Ru1 P1 2.4422(13)
Ru1 H1 1.47(4)
Ru1 H2 1.46(4)
Ru1 HA1 1.58(4)
Ru1 HA2 1.65(4)
P2 C311 1.870(4)
P2 C121 1.876(7)
P2 C111 1.885(7)
P1 C231 1.852(6)
P1 C211 1.860(6)
P1 C221 1.882(4)
N1 Si1 1.733(7)
N1 Si2 1.743(7)
N1 H1N 0.84(4)
Si2 C12 1.867(8)
Si2 C11 1.890(7)
Si2 Si1 2.7325(19)
Si2 HA2 1.91(5)
Si1 C22 1.886(8)
Si1 C21 1.893(8)
Si1 HA1 1.93(5)
C11 H11A 0.9800
C11 H11B 0.9800
C11 H11C 0.9800
C12 H12A 0.9800
C12 H12B 0.9800
C12 H12C 0.9800
C21 H21A 0.9800
C21 H21B 0.9800
C21 H21C 0.9800
C22 H22A 0.9800
C22 H22B 0.9800
C22 H22C 0.9800
C111 C116 1.524(8)
C111 C112 1.550(9)
C111 H111 1.0000
C112 C113 1.509(9)
C112 H11D 0.9900
C112 H11E 0.9900
C113 C114 1.528(10)
C113 H11F 0.9900
C113 H11G 0.9900
C114 C115 1.518(8)
C114 H11H 0.9900
C114 H11I 0.9900
C115 C116 1.531(7)
C115 H11J 0.9900
C115 H11K 0.9900
C116 H11L 0.9900
C116 H11M 0.9900
C121 C126 1.531(8)
C121 C122 1.536(9)
C121 H121 1.0000
C122 C123 1.532(9)
C122 H12D 0.9900
C122 H12E 0.9900
C123 C124 1.517(10)
C123 H12F 0.9900
C123 H12G 0.9900
C124 C125 1.502(9)
C124 H12H 0.9900
C124 H12I 0.9900
C125 C126 1.533(7)
C125 H12J 0.9900
C125 H12K 0.9900
C126 H12L 0.9900
C126 H12M 0.9900
C211 C212 1.540(8)
C211 C216 1.544(8)
C211 H211 1.0000
C212 C213 1.529(7)
C212 H21D 0.9900
C212 H21E 0.9900
C213 C214 1.512(8)
C213 H21F 0.9900
C213 H21G 0.9900
C214 C215 1.522(8)
C214 H21H 0.9900
C214 H21I 0.9900
C215 C216 1.530(8)
C215 H21J 0.9900
C215 H21K 0.9900
C216 H21L 0.9900
C216 H21M 0.9900
C221 C226 1.515(8)
C221 C222 1.557(7)
C221 H221 1.0000
C222 C223 1.521(7)
C222 H22D 0.9900
C222 H22E 0.9900
C223 C224 1.519(7)
C223 H22F 0.9900
C223 H22G 0.9900
C224 C225 1.519(8)
C224 H22H 0.9900
C224 H22I 0.9900
C225 C226 1.536(7)
C225 H22J 0.9900
C225 H22K 0.9900
C226 H22L 0.9900
C226 H22M 0.9900
C231 C236 1.529(8)
C231 C232 1.541(8)
C231 H231 1.0000
C232 C233 1.523(7)
C232 H23A 0.9900
C232 H23B 0.9900
C233 C234 1.535(8)
C233 H23C 0.9900
C233 H23D 0.9900
C234 C235 1.512(8)
C234 H23E 0.9900
C234 H23F 0.9900
C235 C236 1.524(8)
C235 H23G 0.9900
C235 H23H 0.9900
C236 H23I 0.9900
C236 H23J 0.9900
C311 C312 1.537(6)
C311 C316 1.539(8)
C311 H311 1.0000
C312 C313 1.547(8)
C312 H31A 0.9900
C312 H31B 0.9900
C313 C314 1.516(7)
C313 H31C 0.9900
C313 H31D 0.9900
C314 C315 1.524(7)
C314 H31E 0.9900
C314 H31F 0.9900
C315 C316 1.528(7)
C315 H31G 0.9900
C315 H31H 0.9900
C316 H31I 0.9900
C316 H31J 0.9900
